data_4513741
loop_
_publ_author_name
'Nicholls, Thomas P.'
'Constable, Grace E.'
'Robertson, Johnathon C.'
'Gardiner, Michael G.'
'Bissember, Alex C.'

_publ_section_title
;
 Br\/onsted Acid Cocatalysis in Copper(I)-Photocatalyzed \a-Amino C--H
 Bond Functionalization
;
_journal_issue 1
_journal_name_full 'ACS Catalysis'
_journal_page_first 451
_journal_paper_doi 10.1021/acscatal.5b02014
_journal_volume 6
_journal_year 2016
_chemical_formula_moiety 'C25 H20 N2 O2', '0.386(C1 H2 Cl2)', '0.182(C1 H2 Cl2)'
_chemical_formula_sum 'C25.57 H21.14 Cl1.13 N2 O2'
_chemical_formula_weight 428.65
_chemical_name_systematic
;
 ?
;
_space_group_crystal_system monoclinic
_space_group_IT_number 4
_space_group_name_Hall 'P 2yb'
_space_group_name_H-M_alt 'P 1 21 1'
_symmetry_space_group_name_Hall 'P 2yb'
_symmetry_space_group_name_H-M 'P 1 21 1'
_atom_sites_solution_hydrogens geom
_audit_creation_method SHELXL-2014
_cell_angle_alpha 90
_cell_angle_beta 104.510(2)
_cell_angle_gamma 90
_cell_formula_units_Z 2
_cell_length_a 12.2626(3)
_cell_length_b 7.2788(2)
_cell_length_c 12.3394(3)
_cell_measurement_reflns_used 7703
_cell_measurement_temperature 100(2)
_cell_measurement_theta_max 66.7827
_cell_measurement_theta_min 3.7001
_cell_volume 1066.25(5)
_computing_cell_refinement
;
'SAINT V8.34A (Bruker AXS Inc., 2013)'
;
_computing_data_collection 'Bruker Instrument Service v4.2.4'
_computing_data_reduction
;
'SAINT V8.34A (Bruker AXS Inc., 2013)'
;
_computing_molecular_graphics
;
'X-SEED (Barbour, 2008) and ORTEPIII (Farrugia, 2008)' 
;
_computing_publication_material 'X-SEED (Barbour, 2008)'
_computing_structure_refinement 'SHELXL-2014 (Sheldrick, 2014)'
_computing_structure_solution 'SHELXS-2014 (Sheldrick, 2014)'
_diffrn_ambient_temperature 100(2)
_diffrn_detector_area_resol_mean 10.4167
_diffrn_measured_fraction_theta_full 0.975
_diffrn_measured_fraction_theta_max 0.994
_diffrn_measurement_device_type 'Bruker QUEST'
_diffrn_measurement_method omega-phi
_diffrn_radiation_type CuK\a
_diffrn_radiation_wavelength 1.54184
_diffrn_reflns_av_R_equivalents 0.0580
_diffrn_reflns_av_unetI/netI 0.0451
_diffrn_reflns_laue_measured_fraction_full 0.975
_diffrn_reflns_laue_measured_fraction_max 0.994
_diffrn_reflns_limit_h_max 14
_diffrn_reflns_limit_h_min -14
_diffrn_reflns_limit_k_max 8
_diffrn_reflns_limit_k_min -8
_diffrn_reflns_limit_l_max 14
_diffrn_reflns_limit_l_min -14
_diffrn_reflns_number 15091
_diffrn_reflns_point_group_measured_fraction_full 0.957
_diffrn_reflns_point_group_measured_fraction_max 0.976
_diffrn_reflns_theta_full 67.679
_diffrn_reflns_theta_max 66.826
_diffrn_reflns_theta_min 3.700
_diffrn_source 'micro-focus tube'
_exptl_absorpt_coefficient_mu 1.941
_exptl_absorpt_correction_T_max 0.7528
_exptl_absorpt_correction_T_min 0.6785
_exptl_absorpt_correction_type multi-scan
_exptl_absorpt_process_details
;
'SADABS V2014/5 (Bruker AXS Inc.)'
;
_exptl_crystal_colour colourless
_exptl_crystal_density_diffrn 1.335
_exptl_crystal_description plate
_exptl_crystal_F_000 448
_exptl_crystal_size_max 0.200
_exptl_crystal_size_mid 0.100
_exptl_crystal_size_min 0.050
_refine_diff_density_max 0.148
_refine_diff_density_min -0.152
_refine_diff_density_rms 0.036
_refine_ls_abs_structure_details
;
 Flack x determined using 1324 quotients [(I+)-(I-)]/[(I+)+(I-)]
 (Parsons, Flack and Wagner, Acta Cryst. B69 (2013) 249-259).
;
_refine_ls_abs_structure_Flack 0.435(17)
_refine_ls_extinction_coef 0.0122(13)
_refine_ls_extinction_expression Fc^*^=kFc[1+0.001xFc^2^\l^3^/sin(2\q)]^-1/4^
_refine_ls_extinction_method SHELXL
_refine_ls_goodness_of_fit_ref 1.057
_refine_ls_hydrogen_treatment constr
_refine_ls_matrix_type full
_refine_ls_number_parameters 319
_refine_ls_number_reflns 3680
_refine_ls_number_restraints 1
_refine_ls_restrained_S_all 1.057
_refine_ls_R_factor_all 0.0477
_refine_ls_R_factor_gt 0.0383
_refine_ls_shift/su_max 0.000
_refine_ls_shift/su_mean 0.000
_refine_ls_structure_factor_coef Fsqd
_refine_ls_weighting_details 'w=1/[\s^2^(Fo^2^)+(0.0333P)^2^+0.2884P] where P=(Fo^2^+2Fc^2^)/3'
_refine_ls_weighting_scheme calc
_refine_ls_wR_factor_gt 0.0839
_refine_ls_wR_factor_ref 0.0882
_reflns_Friedel_coverage 0.808
_reflns_friedel_fraction_full 0.936
_reflns_friedel_fraction_max 0.955
_reflns_number_gt 3252
_reflns_number_total 3680
_reflns_threshold_expression 'I > 2\s(I)'
_cod_data_source_file cs5b02014_si_009.cif
_cod_data_source_block C:\Users\mgg\DOCUME~1\QUESTD~1\15tn002a\15tn002a_0m
_cod_depositor_comments 'Adding full bibliography for 4513736--4513746.cif.'
_cod_database_code 4513741
_shelx_space_group_comment
;
The symmetry employed for this shelxl refinement is uniquely defined
by the following loop, which should always be used as a source of
symmetry information in preference to the above space-group names.
They are only intended as comments.
;
_shelx_estimated_absorpt_t_min 0.697
_shelx_estimated_absorpt_t_max 0.909
_shelxl_version_number 2014-3

loop_
_space_group_symop_operation_xyz
'x, y, z'
'-x, y+1/2, -z'

loop_
_atom_site_label
_atom_site_type_symbol
_atom_site_fract_x
_atom_site_fract_y
_atom_site_fract_z
_atom_site_U_iso_or_equiv
_atom_site_adp_type
_atom_site_occupancy
_atom_site_site_symmetry_order
_atom_site_calc_flag
_atom_site_refinement_flags_posn
_atom_site_refinement_flags_adp
_atom_site_refinement_flags_occupancy
_atom_site_disorder_assembly
_atom_site_disorder_group
Cl1 Cl 0.4900(5) -0.2594(7) 0.9686(4) 0.1014(19) Uani 0.386(4) 1 d . . P A 1
Cl2 Cl 0.5599(4) 0.1175(8) 1.0278(5) 0.0963(16) Uani 0.386(4) 1 d . . P A 1
Cl3 Cl 0.6069(4) -0.0461(8) 0.9060(5) 0.0451(19) Uani 0.182(4) 1 d . . P B 2
Cl4 Cl 0.5706(5) 0.1217(9) 1.1103(8) 0.056(2) Uani 0.182(4) 1 d . . P B 2
O1 O 0.03940(18) 0.5892(3) 0.77626(17) 0.0316(5) Uani 1 1 d . . . . .
O2 O -0.06190(18) 0.1652(3) 0.49789(19) 0.0345(6) Uani 1 1 d . . . . .
N1 N -0.2532(2) 0.4289(3) 0.7273(2) 0.0229(6) Uani 1 1 d . . . . .
N2 N 0.0065(2) 0.3485(3) 0.6514(2) 0.0225(5) Uani 1 1 d . . . . .
C1 C -0.3109(2) 0.3210(4) 0.6363(3) 0.0242(7) Uani 1 1 d . . . . .
C2 C -0.2757(2) 0.3285(4) 0.5369(2) 0.0237(6) Uani 1 1 d . . . . .
C3 C -0.3324(3) 0.2274(4) 0.4444(3) 0.0294(7) Uani 1 1 d . . . . .
H3 H -0.3087 0.2345 0.3769 0.035 Uiso 1 1 calc R U . . .
C4 C -0.4226(3) 0.1169(5) 0.4489(3) 0.0349(8) Uani 1 1 d . . . . .
H4 H -0.4614 0.0499 0.3848 0.042 Uiso 1 1 calc R U . . .
C5 C -0.4558(3) 0.1048(5) 0.5476(3) 0.0347(8) Uani 1 1 d . . . . .
H5 H -0.5163 0.0259 0.5519 0.042 Uiso 1 1 calc R U . . .
C6 C -0.4017(2) 0.2068(4) 0.6406(3) 0.0285(7) Uani 1 1 d . . . . .
H6 H -0.4264 0.1991 0.7075 0.034 Uiso 1 1 calc R U . . .
C7 C -0.2230(2) 0.6108(4) 0.6907(2) 0.0219(6) Uani 1 1 d . . . . .
H7 H -0.2916 0.6625 0.6378 0.026 Uiso 1 1 calc R U . . .
C8 C -0.1852(3) 0.7466(4) 0.7858(2) 0.0231(6) Uani 1 1 d . . . . .
C9 C -0.1735(3) 0.6986(4) 0.8969(3) 0.0296(7) Uani 1 1 d . . . . .
C10 C -0.2054(3) 0.5085(4) 0.9249(3) 0.0364(8) Uani 1 1 d . . . . .
H10A H -0.2353 0.5134 0.9922 0.044 Uiso 1 1 calc R U . . .
H10B H -0.1375 0.4294 0.9421 0.044 Uiso 1 1 calc R U . . .
C11 C -0.2929(3) 0.4260(5) 0.8290(3) 0.0320(8) Uani 1 1 d . . . . .
H11A H -0.3085 0.2978 0.8473 0.038 Uiso 1 1 calc R U . . .
H11B H -0.3639 0.4967 0.8170 0.038 Uiso 1 1 calc R U . . .
C12 C -0.1615(3) 0.9266(4) 0.7599(2) 0.0248(7) Uani 1 1 d . . . . .
H12 H -0.1723 0.9617 0.6838 0.030 Uiso 1 1 calc R U . . .
C13 C -0.1223(3) 1.0543(4) 0.8435(3) 0.0287(7) Uani 1 1 d . . . . .
H13 H -0.1051 1.1757 0.8247 0.034 Uiso 1 1 calc R U . . .
C14 C -0.1082(3) 1.0055(5) 0.9546(3) 0.0357(8) Uani 1 1 d . . . . .
H14 H -0.0805 1.0924 1.0124 0.043 Uiso 1 1 calc R U . . .
C15 C -0.1347(3) 0.8291(5) 0.9806(3) 0.0393(9) Uani 1 1 d . . . . .
H15 H -0.1265 0.7962 1.0567 0.047 Uiso 1 1 calc R U . . .
C16 C -0.1698(2) 0.4325(4) 0.5333(2) 0.0221(6) Uani 1 1 d . . . . .
H16 H -0.1795 0.4896 0.4578 0.026 Uiso 1 1 calc R U . . .
C17 C -0.1333(2) 0.5808(4) 0.6244(2) 0.0204(6) Uani 1 1 d . . . . .
H17 H -0.1217 0.6991 0.5876 0.024 Uiso 1 1 calc R U . . .
C18 C -0.0203(3) 0.5153(4) 0.6957(2) 0.0227(7) Uani 1 1 d . . . . .
C19 C -0.0713(2) 0.2971(4) 0.5545(2) 0.0226(7) Uani 1 1 d . . . . .
C20 C 0.1123(2) 0.2557(4) 0.6920(2) 0.0252(7) Uani 1 1 d . . . . .
C21 C 0.1150(3) 0.0784(4) 0.7330(2) 0.0282(7) Uani 1 1 d . . . . .
H21 H 0.0469 0.0174 0.7344 0.034 Uiso 1 1 calc R U . . .
C22 C 0.2172(3) -0.0098(5) 0.7718(3) 0.0322(8) Uani 1 1 d . . . . .
H22 H 0.2192 -0.1308 0.8011 0.039 Uiso 1 1 calc R U . . .
C23 C 0.3152(3) 0.0762(6) 0.7683(4) 0.0532(11) Uani 1 1 d . . . . .
H23 H 0.3854 0.0155 0.7949 0.064 Uiso 1 1 calc R U . . .
C24 C 0.3112(3) 0.2525(6) 0.7256(6) 0.0842(19) Uani 1 1 d . . . . .
H24 H 0.3792 0.3130 0.7231 0.101 Uiso 1 1 calc R U . . .
C25 C 0.2093(3) 0.3417(6) 0.6865(4) 0.0593(13) Uani 1 1 d . . . . .
H25 H 0.2071 0.4620 0.6561 0.071 Uiso 1 1 calc R U . . .
C26 C 0.6021(16) -0.097(3) 0.9960(18) 0.107(8) Uani 0.386(4) 1 d . . P A 1
H26A H 0.6630 -0.1419 1.0593 0.128 Uiso 0.386(4) 1 calc R U P A 1
H26B H 0.6332 -0.0883 0.9295 0.128 Uiso 0.386(4) 1 calc R U P A 1
C27 C 0.661(2) -0.008(6) 1.055(3) 0.076(11) Uani 0.182(4) 1 d . . P B 2
H27A H 0.6725 -0.1284 1.0940 0.091 Uiso 0.182(4) 1 calc R U P B 2
H27B H 0.7344 0.0546 1.0691 0.091 Uiso 0.182(4) 1 calc R U P B 2

loop_
_atom_site_aniso_label
_atom_site_aniso_U_11
_atom_site_aniso_U_22
_atom_site_aniso_U_33
_atom_site_aniso_U_23
_atom_site_aniso_U_13
_atom_site_aniso_U_12
Cl1 0.120(4) 0.084(3) 0.101(3) 0.037(3) 0.030(3) 0.054(3)
Cl2 0.075(3) 0.107(4) 0.101(4) 0.015(3) 0.012(2) 0.017(3)
Cl3 0.030(3) 0.052(3) 0.052(3) 0.005(2) 0.010(2) 0.002(2)
Cl4 0.050(3) 0.054(4) 0.073(5) -0.011(3) 0.028(3) -0.007(3)
O1 0.0286(11) 0.0357(12) 0.0275(11) -0.0077(10) 0.0012(10) 0.0006(10)
O2 0.0287(12) 0.0374(13) 0.0379(12) -0.0142(11) 0.0096(10) 0.0017(10)
N1 0.0284(14) 0.0185(12) 0.0233(12) 0.0018(10) 0.0092(11) -0.0021(10)
N2 0.0226(13) 0.0224(12) 0.0226(12) 0.0008(10) 0.0056(11) 0.0012(10)
C1 0.0218(15) 0.0194(14) 0.0303(16) -0.0001(13) 0.0044(13) 0.0019(12)
C2 0.0214(15) 0.0202(14) 0.0288(15) 0.0015(13) 0.0048(13) 0.0033(13)
C3 0.0252(16) 0.0293(17) 0.0328(17) -0.0061(14) 0.0058(15) -0.0017(13)
C4 0.0270(17) 0.0333(18) 0.0419(19) -0.0120(15) 0.0037(16) -0.0044(14)
C5 0.0238(16) 0.0269(17) 0.052(2) -0.0032(16) 0.0069(16) -0.0048(14)
C6 0.0212(15) 0.0260(17) 0.0407(18) 0.0007(14) 0.0125(15) -0.0004(13)
C7 0.0228(14) 0.0202(15) 0.0220(13) 0.0025(12) 0.0041(12) 0.0021(12)
C8 0.0235(15) 0.0215(15) 0.0237(14) 0.0007(12) 0.0048(13) 0.0040(12)
C9 0.0449(19) 0.0198(15) 0.0241(15) 0.0024(13) 0.0087(15) 0.0043(14)
C10 0.062(2) 0.0258(17) 0.0235(15) 0.0017(13) 0.0154(16) 0.0014(16)
C11 0.044(2) 0.0273(16) 0.0298(16) 0.0011(14) 0.0180(16) -0.0005(15)
C12 0.0281(17) 0.0236(15) 0.0227(15) 0.0033(13) 0.0064(13) 0.0038(13)
C13 0.0348(18) 0.0187(16) 0.0322(16) 0.0000(13) 0.0077(15) 0.0014(13)
C14 0.053(2) 0.0245(17) 0.0254(15) -0.0071(13) 0.0026(16) 0.0032(16)
C15 0.069(3) 0.0251(17) 0.0217(15) -0.0015(14) 0.0078(17) 0.0047(18)
C16 0.0223(15) 0.0247(15) 0.0185(13) -0.0027(13) 0.0039(13) -0.0010(12)
C17 0.0206(15) 0.0197(14) 0.0197(13) 0.0011(12) 0.0031(12) -0.0038(12)
C18 0.0251(16) 0.0228(15) 0.0202(14) -0.0007(12) 0.0057(14) -0.0028(13)
C19 0.0208(15) 0.0262(17) 0.0223(14) -0.0018(13) 0.0080(13) -0.0032(12)
C20 0.0214(15) 0.0274(16) 0.0261(15) -0.0019(13) 0.0048(13) 0.0018(13)
C21 0.0335(17) 0.0264(17) 0.0278(15) 0.0000(13) 0.0134(14) 0.0031(14)
C22 0.043(2) 0.0299(18) 0.0229(15) 0.0012(13) 0.0074(15) 0.0078(15)
C23 0.035(2) 0.043(2) 0.073(3) 0.000(2) -0.005(2) 0.0120(19)
C24 0.0223(19) 0.048(3) 0.175(6) 0.030(3) 0.011(3) 0.0002(18)
C25 0.028(2) 0.036(2) 0.114(4) 0.028(2) 0.018(2) 0.0033(17)
C26 0.081(13) 0.143(18) 0.118(15) 0.080(14) 0.066(12) 0.073(13)
C27 0.034(15) 0.13(3) 0.067(18) 0.002(18) 0.016(14) -0.029(17)

loop_
_atom_type_symbol
_atom_type_description
_atom_type_scat_dispersion_real
_atom_type_scat_dispersion_imag
_atom_type_scat_source
C C 0.0181 0.0091 'International Tables Vol C Tables 4.2.6.8 and 6.1.1.4'
H H 0.0000 0.0000 'International Tables Vol C Tables 4.2.6.8 and 6.1.1.4'
N N 0.0311 0.0180 'International Tables Vol C Tables 4.2.6.8 and 6.1.1.4'
O O 0.0492 0.0322 'International Tables Vol C Tables 4.2.6.8 and 6.1.1.4'
Cl Cl 0.3639 0.7018 'International Tables Vol C Tables 4.2.6.8 and 6.1.1.4'

loop_
_geom_angle_atom_site_label_1
_geom_angle_atom_site_label_2
_geom_angle_atom_site_label_3
_geom_angle
_geom_angle_site_symmetry_1
Cl2 Cl1 C26 161.9(7) 2_647
Cl1 Cl2 C26 163.2(9) 2_657
C1 N1 C11 118.0(2) .
C1 N1 C7 111.8(2) .
C11 N1 C7 116.2(2) .
C19 N2 C18 113.2(2) .
C19 N2 C20 122.8(2) .
C18 N2 C20 123.3(2) .
C2 C1 C6 118.6(3) .
C2 C1 N1 118.2(3) .
C6 C1 N1 123.2(3) .
C3 C2 C1 119.9(3) .
C3 C2 C16 119.8(3) .
C1 C2 C16 120.1(3) .
C4 C3 C2 121.1(3) .
C4 C3 H3 119.4 .
C2 C3 H3 119.4 .
C3 C4 C5 119.3(3) .
C3 C4 H4 120.3 .
C5 C4 H4 120.3 .
C4 C5 C6 120.6(3) .
C4 C5 H5 119.7 .
C6 C5 H5 119.7 .
C5 C6 C1 120.4(3) .
C5 C6 H6 119.8 .
C1 C6 H6 119.8 .
N1 C7 C8 113.5(2) .
N1 C7 C17 107.6(2) .
C8 C7 C17 112.5(2) .
N1 C7 H7 107.6 .
C8 C7 H7 107.6 .
C17 C7 H7 107.6 .
C9 C8 C12 119.1(3) .
C9 C8 C7 122.5(3) .
C12 C8 C7 118.4(3) .
C8 C9 C15 119.4(3) .
C8 C9 C10 119.4(3) .
C15 C9 C10 121.2(3) .
C9 C10 C11 111.2(3) .
C9 C10 H10A 109.4 .
C11 C10 H10A 109.4 .
C9 C10 H10B 109.4 .
C11 C10 H10B 109.4 .
H10A C10 H10B 108.0 .
N1 C11 C10 110.1(3) .
N1 C11 H11A 109.6 .
C10 C11 H11A 109.6 .
N1 C11 H11B 109.6 .
C10 C11 H11B 109.6 .
H11A C11 H11B 108.2 .
C13 C12 C8 120.9(3) .
C13 C12 H12 119.5 .
C8 C12 H12 119.5 .
C12 C13 C14 120.0(3) .
C12 C13 H13 120.0 .
C14 C13 H13 120.0 .
C15 C14 C13 119.4(3) .
C15 C14 H14 120.3 .
C13 C14 H14 120.3 .
C14 C15 C9 121.1(3) .
C14 C15 H15 119.5 .
C9 C15 H15 119.5 .
C2 C16 C19 108.6(2) .
C2 C16 C17 115.0(2) .
C19 C16 C17 104.7(2) .
C2 C16 H16 109.4 .
C19 C16 H16 109.4 .
C17 C16 H16 109.4 .
C18 C17 C7 113.9(2) .
C18 C17 C16 105.0(2) .
C7 C17 C16 111.7(2) .
C18 C17 H17 108.7 .
C7 C17 H17 108.7 .
C16 C17 H17 108.7 .
O1 C18 N2 123.7(3) .
O1 C18 C17 128.0(3) .
N2 C18 C17 108.3(2) .
O2 C19 N2 124.7(3) .
O2 C19 C16 126.7(3) .
N2 C19 C16 108.6(2) .
C25 C20 C21 120.4(3) .
C25 C20 N2 119.4(3) .
C21 C20 N2 120.2(3) .
C22 C21 C20 119.8(3) .
C22 C21 H21 120.1 .
C20 C21 H21 120.1 .
C23 C22 C21 120.3(3) .
C23 C22 H22 119.8 .
C21 C22 H22 119.8 .
C22 C23 C24 119.3(4) .
C22 C23 H23 120.3 .
C24 C23 H23 120.3 .
C25 C24 C23 120.7(4) .
C25 C24 H24 119.6 .
C23 C24 H24 119.6 .
C20 C25 C24 119.4(4) .
C20 C25 H25 120.3 .
C24 C25 H25 120.3 .
Cl2 C26 Cl1 112.5(8) .
Cl2 C26 H26A 109.1 .
Cl1 C26 H26A 109.1 .
Cl2 C26 H26B 109.1 .
Cl1 C26 H26B 109.1 .
H26A C26 H26B 107.8 .
Cl4 C27 Cl3 112.3(18) .
Cl4 C27 H27A 109.1 .
Cl3 C27 H27A 109.1 .
Cl4 C27 H27B 109.1 .
Cl3 C27 H27B 109.1 .
H27A C27 H27B 107.9 .

loop_
_geom_bond_atom_site_label_1
_geom_bond_atom_site_label_2
_geom_bond_distance
_geom_bond_site_symmetry_2
Cl1 Cl2 1.092(7) 2_647
Cl1 C26 1.78(3) .
Cl2 Cl1 1.092(7) 2_657
Cl2 C26 1.72(2) .
Cl3 C27 1.81(3) .
Cl4 C27 1.72(3) .
O1 C18 1.203(3) .
O2 C19 1.210(4) .
N1 C1 1.407(4) .
N1 C11 1.456(4) .
N1 C7 1.476(4) .
N2 C19 1.381(4) .
N2 C18 1.404(4) .
N2 C20 1.437(4) .
C1 C2 1.399(4) .
C1 C6 1.401(4) .
C2 C3 1.389(4) .
C2 C16 1.514(4) .
C3 C4 1.379(5) .
C3 H3 0.9500 .
C4 C5 1.380(5) .
C4 H4 0.9500 .
C5 C6 1.388(5) .
C5 H5 0.9500 .
C6 H6 0.9500 .
C7 C8 1.516(4) .
C7 C17 1.542(4) .
C7 H7 1.0000 .
C8 C9 1.387(4) .
C8 C12 1.396(4) .
C9 C15 1.396(4) .
C9 C10 1.502(4) .
C10 C11 1.509(5) .
C10 H10A 0.9900 .
C10 H10B 0.9900 .
C11 H11A 0.9900 .
C11 H11B 0.9900 .
C12 C13 1.382(4) .
C12 H12 0.9500 .
C13 C14 1.385(4) .
C13 H13 0.9500 .
C14 C15 1.382(5) .
C14 H14 0.9500 .
C15 H15 0.9500 .
C16 C19 1.529(4) .
C16 C17 1.542(4) .
C16 H16 1.0000 .
C17 C18 1.521(4) .
C17 H17 1.0000 .
C20 C25 1.361(5) .
C20 C21 1.383(4) .
C21 C22 1.382(5) .
C21 H21 0.9500 .
C22 C23 1.365(5) .
C22 H22 0.9500 .
C23 C24 1.384(6) .
C23 H23 0.9500 .
C24 C25 1.383(6) .
C24 H24 0.9500 .
C25 H25 0.9500 .
C26 H26A 0.9900 .
C26 H26B 0.9900 .
C27 H27A 0.9900 .
C27 H27B 0.9900 .

loop_
_geom_torsion_atom_site_label_1
_geom_torsion_atom_site_label_2
_geom_torsion_atom_site_label_3
_geom_torsion_atom_site_label_4
_geom_torsion
_geom_torsion_site_symmetry_1
C11 N1 C1 C2 177.7(3) .
C7 N1 C1 C2 39.1(4) .
C11 N1 C1 C6 -2.3(4) .
C7 N1 C1 C6 -140.9(3) .
C6 C1 C2 C3 1.6(4) .
N1 C1 C2 C3 -178.4(3) .
C6 C1 C2 C16 -172.8(3) .
N1 C1 C2 C16 7.2(4) .
C1 C2 C3 C4 -0.9(5) .
C16 C2 C3 C4 173.6(3) .
C2 C3 C4 C5 -0.9(5) .
C3 C4 C5 C6 2.0(5) .
C4 C5 C6 C1 -1.2(5) .
C2 C1 C6 C5 -0.6(4) .
N1 C1 C6 C5 179.4(3) .
C1 N1 C7 C8 166.7(2) .
C11 N1 C7 C8 27.3(4) .
C1 N1 C7 C17 -68.0(3) .
C11 N1 C7 C17 152.6(2) .
N1 C7 C8 C9 4.1(4) .
C17 C7 C8 C9 -118.5(3) .
N1 C7 C8 C12 -176.0(3) .
C17 C7 C8 C12 61.4(3) .
C12 C8 C9 C15 -2.0(5) .
C7 C8 C9 C15 177.9(3) .
C12 C8 C9 C10 176.4(3) .
C7 C8 C9 C10 -3.7(5) .
C8 C9 C10 C11 -26.0(5) .
C15 C9 C10 C11 152.4(3) .
C1 N1 C11 C10 165.6(3) .
C7 N1 C11 C10 -57.5(3) .
C9 C10 C11 N1 55.3(4) .
C9 C8 C12 C13 2.6(5) .
C7 C8 C12 C13 -177.3(3) .
C8 C12 C13 C14 -1.2(5) .
C12 C13 C14 C15 -0.7(5) .
C13 C14 C15 C9 1.3(6) .
C8 C9 C15 C14 0.1(6) .
C10 C9 C15 C14 -178.3(4) .
C3 C2 C16 C19 -79.6(3) .
C1 C2 C16 C19 94.8(3) .
C3 C2 C16 C17 163.4(3) .
C1 C2 C16 C17 -22.1(4) .
N1 C7 C17 C18 -68.5(3) .
C8 C7 C17 C18 57.3(3) .
N1 C7 C17 C16 50.2(3) .
C8 C7 C17 C16 176.1(2) .
C2 C16 C17 C18 115.8(3) .
C19 C16 C17 C18 -3.3(3) .
C2 C16 C17 C7 -8.1(3) .
C19 C16 C17 C7 -127.2(2) .
C19 N2 C18 O1 -175.9(3) .
C20 N2 C18 O1 -5.3(4) .
C19 N2 C18 C17 3.5(3) .
C20 N2 C18 C17 174.2(3) .
C7 C17 C18 O1 -57.8(4) .
C16 C17 C18 O1 179.6(3) .
C7 C17 C18 N2 122.7(3) .
C16 C17 C18 N2 0.2(3) .
C18 N2 C19 O2 174.9(3) .
C20 N2 C19 O2 4.2(5) .
C18 N2 C19 C16 -5.8(3) .
C20 N2 C19 C16 -176.5(3) .
C2 C16 C19 O2 61.4(4) .
C17 C16 C19 O2 -175.2(3) .
C2 C16 C19 N2 -117.9(3) .
C17 C16 C19 N2 5.5(3) .
C19 N2 C20 C25 109.0(4) .
C18 N2 C20 C25 -60.7(4) .
C19 N2 C20 C21 -69.0(4) .
C18 N2 C20 C21 121.3(3) .
C25 C20 C21 C22 2.0(5) .
N2 C20 C21 C22 180.0(3) .
C20 C21 C22 C23 -1.0(5) .
C21 C22 C23 C24 0.1(6) .
C22 C23 C24 C25 -0.1(9) .
C21 C20 C25 C24 -2.1(7) .
N2 C20 C25 C24 180.0(5) .
C23 C24 C25 C20 1.1(9) .
Cl1 Cl2 C26 Cl1 -31(3) 2_657
Cl2 Cl1 C26 Cl2 -126(2) 2_647
